data_4130494
loop_
_publ_author_name
'Tona, Veronica'
'de la Torre, Aur\'elien'
'Padmanaban, Mohan'
'Ruider, Stefan'
'Gonz\'alez, Leticia'
'Maulide, Nuno'

_publ_section_title
;
 Chemo- and Stereoselective Transition-Metal-Free Amination of Amides with
 Azides.
;
_journal_issue 27
_journal_name_full 'Journal of the American Chemical Society'
_journal_page_first 8348
_journal_page_last 8351
_journal_paper_doi 10.1021/jacs.6b04061
_journal_volume 138
_journal_year 2016
_chemical_formula_moiety 'C19 H27 N2 O2, C F3 O3 S, 0.5(C H2 Cl2)'
_chemical_formula_sum 'C20.5 H28 Cl F3 N2 O5 S'
_chemical_formula_weight 506.95
_chemical_name_systematic
;
1-(5-Methoxy-6-phenethyl-8-oxa-6-azabicyclo[3.2.1]
octan-7-ylidene)pyrrolidin-1-ium trifluoromethanesulfonate 
;
_space_group_crystal_system triclinic
_space_group_IT_number 2
_space_group_name_Hall '-P 1'
_space_group_name_H-M_alt 'P -1'
_atom_sites_solution_hydrogens geom
_atom_sites_solution_primary direct
_audit_creation_date 2016-04-19
_audit_creation_method
;
Olex2 1.2
(compiled 2016.02.19 svn.r3266 for OlexSys, GUI svn.r5155)
;
_cell_angle_alpha 67.422(3)
_cell_angle_beta 72.456(4)
_cell_angle_gamma 78.457(3)
_cell_formula_units_Z 4
_cell_length_a 12.3584(10)
_cell_length_b 13.1989(10)
_cell_length_c 16.1664(12)
_cell_measurement_reflns_used 9839
_cell_measurement_temperature 130.0
_cell_measurement_theta_max 34.377
_cell_measurement_theta_min 2.493
_cell_volume 2311.0(3)
_computing_cell_refinement 'APEX2 v2011.2-0'
_computing_data_collection 'APEX2 v2011.2-0'
_computing_data_reduction 'APEX2 v2011.2-0'
_computing_molecular_graphics 'Olex2 (Dolomanov et al., 2009)'
_computing_publication_material 'Olex2 (Dolomanov et al., 2009)'
_computing_structure_refinement 'XL (Sheldrick, 2008)'
_computing_structure_solution 'XS (Sheldrick, 2008)'
_diffrn_ambient_temperature 130.0
_diffrn_measured_fraction_theta_full 0.995
_diffrn_measured_fraction_theta_max 0.981
_diffrn_measurement_device_type 'Bruker X8 APEX II'
_diffrn_measurement_method '\f and \w scans'
_diffrn_radiation_type MoK\a
_diffrn_radiation_wavelength 0.71073
_diffrn_reflns_av_R_equivalents 0.0401
_diffrn_reflns_av_unetI/netI 0.0385
_diffrn_reflns_Laue_measured_fraction_full 0.995
_diffrn_reflns_Laue_measured_fraction_max 0.981
_diffrn_reflns_limit_h_max 20
_diffrn_reflns_limit_h_min -20
_diffrn_reflns_limit_k_max 21
_diffrn_reflns_limit_k_min -21
_diffrn_reflns_limit_l_max 26
_diffrn_reflns_limit_l_min -26
_diffrn_reflns_number 107115
_diffrn_reflns_point_group_measured_fraction_full 0.995
_diffrn_reflns_point_group_measured_fraction_max 0.981
_diffrn_reflns_theta_full 25.242
_diffrn_reflns_theta_max 35.860
_diffrn_reflns_theta_min 2.297
_diffrn_source 'INCOATEC microfocus sealed tube'
_diffrn_standards_number 0
_exptl_absorpt_coefficient_mu 0.315
_exptl_absorpt_correction_T_max 0.7470
_exptl_absorpt_correction_T_min 0.6874
_exptl_absorpt_correction_type multi-scan
_exptl_absorpt_process_details
;
SADABS-2008/1 (Bruker,2008) was used for absorption correction. 
wR2(int) was 0.1210 before and 0.0440 after correction. 
The Ratio of minimum to maximum transmission is 0.9202. 
The \l/2 correction factor is 0.0015.
;
_exptl_crystal_colour 'clear colourless'
_exptl_crystal_colour_lustre clear
_exptl_crystal_colour_primary colourless
_exptl_crystal_density_diffrn 1.457
_exptl_crystal_description plate
_exptl_crystal_F_000 1060
_exptl_crystal_size_max 0.22
_exptl_crystal_size_mid 0.2
_exptl_crystal_size_min 0.04
_refine_diff_density_max 1.124
_refine_diff_density_min -0.427
_refine_diff_density_rms 0.061
_refine_ls_extinction_method none
_refine_ls_goodness_of_fit_ref 1.035
_refine_ls_hydrogen_treatment constr
_refine_ls_matrix_type full
_refine_ls_number_parameters 588
_refine_ls_number_reflns 21300
_refine_ls_number_restraints 0
_refine_ls_restrained_S_all 1.035
_refine_ls_R_factor_all 0.0731
_refine_ls_R_factor_gt 0.0446
_refine_ls_shift/su_max 0.001
_refine_ls_shift/su_mean 0.000
_refine_ls_structure_factor_coef Fsqd
_refine_ls_weighting_details 'w=1/[\s^2^(Fo^2^)+(0.0550P)^2^+0.5839P] where P=(Fo^2^+2Fc^2^)/3'
_refine_ls_weighting_scheme calc
_refine_ls_wR_factor_gt 0.1111
_refine_ls_wR_factor_ref 0.1250
_reflns_Friedel_coverage 0.000
_reflns_number_gt 14936
_reflns_number_total 21300
_reflns_threshold_expression 'I > 2\s(I)'
_cod_data_source_file ja6b04061_si_001.cif
_cod_data_source_block veto220_P-1
_cod_depositor_comments
;

2020-08-05
Z value and formula fixed to values more according to usual
chemical conventions.                 miguel
;
_cod_original_formula_sum 'C41 H56 Cl2 F6 N4 O10 S2'
_cod_original_formula_weight 1013.91
_cod_original_formula_moiety '2(C19 H27 N2 O2), 2(C F3 O3 S), C H2 Cl2'
_cod_original_formula_units_Z 2
_cod_database_code 4130494
_shelxl_version_number 2013-3
_shelx_space_group_comment
;
The symmetry employed for this shelxl refinement is uniquely defined
by the following loop, which should always be used as a source of
symmetry information in preference to the above space-group names.
They are only intended as comments.
;
_shelx_estimated_absorpt_t_max 0.988
_shelx_estimated_absorpt_t_min 0.934

loop_
_space_group_symop_operation_xyz
'x, y, z'
'-x, -y, -z'

loop_
_atom_site_label
_atom_site_type_symbol
_atom_site_fract_x
_atom_site_fract_y
_atom_site_fract_z
_atom_site_U_iso_or_equiv
_atom_site_adp_type
_atom_site_occupancy
_atom_site_site_symmetry_order
_atom_site_calc_flag
_atom_site_refinement_flags_posn
C1A C 0.78677(9) 0.10962(8) 0.37190(7) 0.01578(17) Uani 1 1 d .
C2A C 0.74154(9) 0.02933(9) 0.46796(7) 0.01895(18) Uani 1 1 d .
H2A H 0.7211 0.0648 0.5160 0.023 Uiso 1 1 calc R
C3A C 0.82444(11) -0.07379(10) 0.49085(8) 0.0240(2) Uani 1 1 d .
H3AA H 0.7887 -0.1286 0.5503 0.029 Uiso 1 1 calc R
H3AB H 0.8939 -0.0546 0.4978 0.029 Uiso 1 1 calc R
C4A C 0.85750(11) -0.12436(10) 0.41436(9) 0.0264(2) Uani 1 1 d .
H4AA H 0.8900 -0.2016 0.4389 0.032 Uiso 1 1 calc R
H4AB H 0.9172 -0.0831 0.3625 0.032 Uiso 1 1 calc R
C5A C 0.75521(11) -0.12204(9) 0.37789(9) 0.0254(2) Uani 1 1 d .
H5AA H 0.7828 -0.1309 0.3166 0.030 Uiso 1 1 calc R
H5AB H 0.7097 -0.1840 0.4207 0.030 Uiso 1 1 calc R
C6A C 0.68117(10) -0.01382(9) 0.36952(7) 0.01903(18) Uani 1 1 d .
C7A C 0.77855(9) 0.12166(9) 0.21254(7) 0.01813(18) Uani 1 1 d .
H7AA H 0.7761 0.2031 0.1885 0.022 Uiso 1 1 calc R
H7AB H 0.7193 0.1018 0.1933 0.022 Uiso 1 1 calc R
C8A C 0.89539(10) 0.07481(10) 0.16765(8) 0.0230(2) Uani 1 1 d .
H8AA H 0.9565 0.0970 0.1833 0.028 Uiso 1 1 calc R
H8AB H 0.9000 -0.0067 0.1908 0.028 Uiso 1 1 calc R
C9A C 0.91013(9) 0.11916(9) 0.06441(7) 0.01985(19) Uani 1 1 d .
C10A C 0.87248(11) 0.06304(10) 0.02239(8) 0.0244(2) Uani 1 1 d .
H10A H 0.8396 -0.0043 0.0591 0.029 Uiso 1 1 calc R
C11A C 0.88218(12) 0.10371(12) -0.07193(9) 0.0300(3) Uani 1 1 d .
H11A H 0.8570 0.0639 -0.0996 0.036 Uiso 1 1 calc R
C12A C 0.92853(12) 0.20232(13) -0.12562(9) 0.0345(3) Uani 1 1 d .
H12A H 0.9360 0.2303 -0.1905 0.041 Uiso 1 1 calc R
C13A C 0.96418(13) 0.26043(12) -0.08465(10) 0.0348(3) Uani 1 1 d .
H13A H 0.9945 0.3291 -0.1214 0.042 Uiso 1 1 calc R
C14A C 0.95568(11) 0.21862(11) 0.00989(9) 0.0278(2) Uani 1 1 d .
H14A H 0.9812 0.2584 0.0374 0.033 Uiso 1 1 calc R
C15A C 0.89840(11) 0.26959(10) 0.26696(9) 0.0261(2) Uani 1 1 d .
H15A H 0.8395 0.3061 0.2320 0.031 Uiso 1 1 calc R
H15B H 0.9626 0.2361 0.2288 0.031 Uiso 1 1 calc R
C16A C 0.93887(14) 0.35068(12) 0.29443(11) 0.0371(3) Uani 1 1 d .
H16A H 1.0054 0.3856 0.2467 0.045 Uiso 1 1 calc R
H16B H 0.8773 0.4090 0.3039 0.045 Uiso 1 1 calc R
C17A C 0.97107(14) 0.28026(13) 0.38380(11) 0.0376(3) Uani 1 1 d .
H17B H 0.9706 0.3258 0.4204 0.045 Uiso 1 1 calc R
H17A H 1.0477 0.2403 0.3718 0.045 Uiso 1 1 calc R
C18A C 0.88018(11) 0.20054(10) 0.43376(8) 0.0243(2) Uani 1 1 d .
H18A H 0.9102 0.1297 0.4744 0.029 Uiso 1 1 calc R
H18B H 0.8131 0.2320 0.4713 0.029 Uiso 1 1 calc R
C19A C 0.50999(11) 0.08403(12) 0.32811(9) 0.0284(2) Uani 1 1 d .
H19A H 0.5456 0.1497 0.2819 0.043 Uiso 1 1 calc GR
H19B H 0.4826 0.0938 0.3884 0.043 Uiso 1 1 calc GR
H19C H 0.4457 0.0733 0.3097 0.043 Uiso 1 1 calc GR
O1B O 0.64278(7) -0.00061(7) 0.45652(5) 0.02025(15) Uani 1 1 d .
O2B O 0.59255(8) -0.01113(7) 0.33452(6) 0.02463(17) Uani 1 1 d .
N1B N 0.75004(8) 0.08352(7) 0.31388(6) 0.01668(15) Uani 1 1 d .
N2B N 0.85052(8) 0.18569(7) 0.35662(6) 0.01806(16) Uani 1 1 d .
O1A O 0.15347(8) 0.50016(7) 0.24986(6) 0.02509(17) Uani 1 1 d .
O2A O 0.09901(8) 0.50449(8) 0.39732(6) 0.0310(2) Uani 1 1 d .
N1A N 0.25514(8) 0.59824(7) 0.28269(6) 0.01788(16) Uani 1 1 d .
N2A N 0.35252(8) 0.69270(7) 0.12677(6) 0.01664(15) Uani 1 1 d .
C1B C 0.29254(9) 0.61685(8) 0.19213(7) 0.01599(17) Uani 1 1 d .
C2B C 0.25224(10) 0.52761(9) 0.17385(8) 0.0208(2) Uani 1 1 d .
H2B H 0.2322 0.5561 0.1129 0.025 Uiso 1 1 calc R
C3B C 0.33874(12) 0.42636(10) 0.18297(9) 0.0262(2) Uani 1 1 d .
H3BA H 0.4081 0.4446 0.1318 0.031 Uiso 1 1 calc R
H3BB H 0.3062 0.3664 0.1786 0.031 Uiso 1 1 calc R
C4B C 0.37040(12) 0.38726(10) 0.27580(9) 0.0276(2) Uani 1 1 d .
H4BA H 0.4272 0.4338 0.2711 0.033 Uiso 1 1 calc R
H4BB H 0.4061 0.3104 0.2893 0.033 Uiso 1 1 calc R
C5B C 0.26639(12) 0.39253(10) 0.35604(9) 0.0286(2) Uani 1 1 d .
H5BA H 0.2232 0.3280 0.3763 0.034 Uiso 1 1 calc R
H5BB H 0.2923 0.3902 0.4091 0.034 Uiso 1 1 calc R
C6B C 0.18997(10) 0.49759(9) 0.32545(8) 0.0229(2) Uani 1 1 d .
C7B C 0.28169(10) 0.64462(9) 0.34324(7) 0.02014(19) Uani 1 1 d .
H7BA H 0.2219 0.6280 0.4021 0.024 Uiso 1 1 calc R
H7BB H 0.2787 0.7258 0.3133 0.024 Uiso 1 1 calc R
C8B C 0.39821(10) 0.60149(11) 0.36519(8) 0.0244(2) Uani 1 1 d .
H8BA H 0.4091 0.5202 0.3828 0.029 Uiso 1 1 calc R
H8BB H 0.4594 0.6329 0.3096 0.029 Uiso 1 1 calc R
C9B C 0.40556(10) 0.63334(9) 0.44359(7) 0.02016(19) Uani 1 1 d .
C10B C 0.36601(10) 0.56549(9) 0.53463(8) 0.0222(2) Uani 1 1 d .
H10B H 0.3354 0.4993 0.5466 0.027 Uiso 1 1 calc R
C11B C 0.37051(11) 0.59287(10) 0.60838(8) 0.0240(2) Uani 1 1 d .
H11B H 0.3433 0.5456 0.6701 0.029 Uiso 1 1 calc R
C12B C 0.41493(11) 0.68953(10) 0.59145(9) 0.0253(2) Uani 1 1 d .
H12B H 0.4181 0.7088 0.6415 0.030 Uiso 1 1 calc R
C13B C 0.45467(11) 0.75778(10) 0.50118(9) 0.0265(2) Uani 1 1 d .
H13B H 0.4852 0.8240 0.4894 0.032 Uiso 1 1 calc R
C14B C 0.45015(11) 0.72976(10) 0.42762(8) 0.0245(2) Uani 1 1 d .
H14B H 0.4778 0.7770 0.3659 0.029 Uiso 1 1 calc R
C15B C 0.39478(11) 0.78414(9) 0.13612(8) 0.0231(2) Uani 1 1 d .
H15C H 0.4574 0.7567 0.1679 0.028 Uiso 1 1 calc R
H15D H 0.3328 0.8236 0.1709 0.028 Uiso 1 1 calc R
C16B C 0.43722(13) 0.85856(11) 0.03643(9) 0.0308(3) Uani 1 1 d .
H16D H 0.3760 0.9152 0.0154 0.037 Uiso 1 1 calc R
H16C H 0.5031 0.8957 0.0297 0.037 Uiso 1 1 calc R
C17B C 0.47203(12) 0.78053(11) -0.01791(9) 0.0312(3) Uani 1 1 d .
H17C H 0.5487 0.7419 -0.0138 0.037 Uiso 1 1 calc R
H17D H 0.4725 0.8208 -0.0838 0.037 Uiso 1 1 calc R
C18B C 0.38137(11) 0.69987(10) 0.02827(7) 0.0230(2) Uani 1 1 d .
H18C H 0.3140 0.7283 0.0020 0.028 Uiso 1 1 calc R
H18D H 0.4117 0.6272 0.0220 0.028 Uiso 1 1 calc R
C19B C 0.01220(13) 0.59362(14) 0.37501(10) 0.0401(4) Uani 1 1 d .
H19D H -0.0173 0.5885 0.3270 0.060 Uiso 1 1 calc GR
H19E H 0.0448 0.6641 0.3523 0.060 Uiso 1 1 calc GR
H19F H -0.0500 0.5891 0.4305 0.060 Uiso 1 1 calc GR
S1B S 0.82354(2) 0.02050(2) 0.70382(2) 0.02050(6) Uani 1 1 d .
F1B F 0.72711(10) -0.16409(9) 0.78992(9) 0.0601(3) Uani 1 1 d .
F2B F 0.66486(9) -0.04535(9) 0.85737(7) 0.0535(3) Uani 1 1 d .
F3B F 0.82919(11) -0.13449(9) 0.86357(8) 0.0642(3) Uani 1 1 d .
O3B O 0.92068(9) -0.03831(9) 0.66021(8) 0.0384(2) Uani 1 1 d .
O4B O 0.73382(10) 0.06277(10) 0.65670(7) 0.0412(3) Uani 1 1 d .
O5B O 0.85071(9) 0.09541(7) 0.73831(6) 0.02818(18) Uani 1 1 d .
C20B C 0.75824(13) -0.08618(11) 0.80899(10) 0.0334(3) Uani 1 1 d .
S1A S 0.65934(3) 0.49553(2) 0.10971(2) 0.02117(6) Uani 1 1 d .
F1A F 0.86402(9) 0.47454(9) 0.00360(8) 0.0524(3) Uani 1 1 d .
F2A F 0.80313(9) 0.64054(8) -0.00262(7) 0.0512(3) Uani 1 1 d .
F3A F 0.85991(8) 0.52761(9) 0.11480(7) 0.0461(2) Uani 1 1 d .
O3A O 0.67717(9) 0.38285(8) 0.16769(8) 0.0372(2) Uani 1 1 d .
O4A O 0.61470(10) 0.51163(10) 0.03290(7) 0.0378(2) Uani 1 1 d .
O5A O 0.60783(8) 0.57066(8) 0.15925(7) 0.02976(19) Uani 1 1 d .
C20A C 0.80406(12) 0.53616(11) 0.05352(9) 0.0287(2) Uani 1 1 d .
Cl1 Cl 0.76137(4) 0.67820(3) 0.26489(3) 0.04378(9) Uani 1 1 d .
Cl2 Cl 0.63429(3) 0.87977(3) 0.17227(3) 0.03774(8) Uani 1 1 d .
C21 C 0.72562(14) 0.76233(12) 0.16042(10) 0.0345(3) Uani 1 1 d .
H21A H 0.6877 0.7194 0.1406 0.041 Uiso 1 1 calc R
H21B H 0.7961 0.7859 0.1119 0.041 Uiso 1 1 calc R

loop_
_atom_site_aniso_label
_atom_site_aniso_U_11
_atom_site_aniso_U_22
_atom_site_aniso_U_33
_atom_site_aniso_U_23
_atom_site_aniso_U_13
_atom_site_aniso_U_12
C1A 0.0142(4) 0.0170(4) 0.0178(4) -0.0080(3) -0.0052(3) 0.0008(3)
C2A 0.0197(5) 0.0219(4) 0.0166(4) -0.0072(4) -0.0053(4) -0.0026(4)
C3A 0.0252(6) 0.0214(5) 0.0232(5) -0.0034(4) -0.0098(4) -0.0003(4)
C4A 0.0262(6) 0.0196(5) 0.0320(6) -0.0088(4) -0.0086(5) 0.0024(4)
C5A 0.0306(6) 0.0191(5) 0.0279(6) -0.0103(4) -0.0049(5) -0.0049(4)
C6A 0.0205(5) 0.0208(4) 0.0180(4) -0.0082(4) -0.0036(4) -0.0057(4)
C7A 0.0188(5) 0.0217(4) 0.0148(4) -0.0077(3) -0.0044(3) -0.0010(4)
C8A 0.0214(5) 0.0285(5) 0.0170(4) -0.0091(4) -0.0043(4) 0.0037(4)
C9A 0.0172(5) 0.0242(5) 0.0170(4) -0.0088(4) -0.0022(4) 0.0007(4)
C10A 0.0237(5) 0.0278(5) 0.0237(5) -0.0113(4) -0.0065(4) -0.0007(4)
C11A 0.0269(6) 0.0426(7) 0.0263(6) -0.0193(5) -0.0118(5) 0.0070(5)
C12A 0.0293(7) 0.0475(8) 0.0168(5) -0.0067(5) -0.0049(5) 0.0077(6)
C13A 0.0301(7) 0.0336(7) 0.0264(6) 0.0012(5) -0.0016(5) -0.0041(5)
C14A 0.0268(6) 0.0275(5) 0.0278(6) -0.0082(5) -0.0047(5) -0.0057(5)
C15A 0.0306(6) 0.0231(5) 0.0257(5) -0.0033(4) -0.0102(5) -0.0106(5)
C16A 0.0422(8) 0.0283(6) 0.0457(8) -0.0068(6) -0.0197(7) -0.0126(6)
C17A 0.0421(8) 0.0372(7) 0.0435(8) -0.0106(6) -0.0215(7) -0.0153(6)
C18A 0.0267(6) 0.0261(5) 0.0278(5) -0.0124(4) -0.0138(5) -0.0024(4)
C19A 0.0193(5) 0.0413(7) 0.0267(6) -0.0133(5) -0.0073(4) -0.0020(5)
O1B 0.0180(4) 0.0271(4) 0.0173(3) -0.0093(3) -0.0022(3) -0.0057(3)
O2B 0.0243(4) 0.0295(4) 0.0259(4) -0.0118(3) -0.0080(3) -0.0080(3)
N1B 0.0186(4) 0.0186(4) 0.0153(4) -0.0075(3) -0.0044(3) -0.0035(3)
N2B 0.0187(4) 0.0182(4) 0.0206(4) -0.0080(3) -0.0083(3) -0.0011(3)
O1A 0.0228(4) 0.0278(4) 0.0234(4) -0.0038(3) -0.0048(3) -0.0111(3)
O2A 0.0258(4) 0.0340(5) 0.0196(4) 0.0009(3) 0.0010(3) -0.0046(4)
N1A 0.0210(4) 0.0172(4) 0.0142(4) -0.0039(3) -0.0038(3) -0.0031(3)
N2A 0.0185(4) 0.0157(3) 0.0149(4) -0.0047(3) -0.0029(3) -0.0033(3)
C1B 0.0168(4) 0.0160(4) 0.0153(4) -0.0049(3) -0.0051(3) -0.0010(3)
C2B 0.0241(5) 0.0207(4) 0.0192(4) -0.0061(4) -0.0050(4) -0.0081(4)
C3B 0.0326(6) 0.0202(5) 0.0290(6) -0.0109(4) -0.0081(5) -0.0038(4)
C4B 0.0323(6) 0.0189(5) 0.0309(6) -0.0076(4) -0.0105(5) 0.0010(4)
C5B 0.0345(7) 0.0193(5) 0.0260(6) 0.0005(4) -0.0082(5) -0.0052(5)
C6B 0.0237(5) 0.0221(5) 0.0179(5) -0.0010(4) -0.0026(4) -0.0075(4)
C7B 0.0229(5) 0.0226(5) 0.0160(4) -0.0091(4) -0.0058(4) 0.0020(4)
C8B 0.0239(5) 0.0315(6) 0.0210(5) -0.0144(4) -0.0090(4) 0.0066(4)
C9B 0.0195(5) 0.0232(5) 0.0186(4) -0.0093(4) -0.0071(4) 0.0038(4)
C10B 0.0249(5) 0.0213(5) 0.0206(5) -0.0070(4) -0.0077(4) -0.0003(4)
C11B 0.0261(6) 0.0272(5) 0.0173(5) -0.0072(4) -0.0076(4) 0.0025(4)
C12B 0.0233(5) 0.0318(6) 0.0272(5) -0.0169(5) -0.0120(4) 0.0057(4)
C13B 0.0223(5) 0.0265(5) 0.0339(6) -0.0145(5) -0.0068(5) -0.0010(4)
C14B 0.0245(6) 0.0234(5) 0.0223(5) -0.0065(4) -0.0043(4) -0.0002(4)
C15B 0.0286(6) 0.0184(4) 0.0224(5) -0.0053(4) -0.0045(4) -0.0088(4)
C16B 0.0366(7) 0.0231(5) 0.0268(6) -0.0015(4) -0.0036(5) -0.0110(5)
C17B 0.0327(7) 0.0309(6) 0.0223(5) -0.0047(5) 0.0030(5) -0.0104(5)
C18B 0.0272(6) 0.0245(5) 0.0154(4) -0.0062(4) -0.0017(4) -0.0051(4)
C19B 0.0257(7) 0.0506(9) 0.0250(6) -0.0025(6) 0.0015(5) 0.0042(6)
S1B 0.02072(13) 0.02364(12) 0.01932(12) -0.01033(9) -0.00640(9) 0.00126(9)
F1B 0.0585(7) 0.0370(5) 0.0905(9) -0.0268(5) -0.0098(6) -0.0209(5)
F2B 0.0457(6) 0.0508(6) 0.0470(6) -0.0150(5) 0.0176(5) -0.0170(5)
F3B 0.0644(7) 0.0513(6) 0.0550(6) 0.0236(5) -0.0319(6) -0.0165(6)
O3B 0.0280(5) 0.0416(6) 0.0494(6) -0.0301(5) 0.0015(4) 0.0005(4)
O4B 0.0369(6) 0.0586(7) 0.0321(5) -0.0152(5) -0.0210(4) 0.0054(5)
O5B 0.0365(5) 0.0253(4) 0.0259(4) -0.0116(3) -0.0057(4) -0.0072(4)
C20B 0.0316(7) 0.0261(6) 0.0395(7) -0.0064(5) -0.0080(6) -0.0075(5)
S1A 0.02536(14) 0.01835(11) 0.02380(12) -0.00958(9) -0.01033(10) 0.00038(9)
F1A 0.0370(5) 0.0620(7) 0.0653(7) -0.0449(6) 0.0049(5) -0.0011(5)
F2A 0.0548(6) 0.0343(5) 0.0455(5) 0.0020(4) -0.0003(5) -0.0137(4)
F3A 0.0353(5) 0.0608(6) 0.0514(6) -0.0202(5) -0.0177(4) -0.0126(4)
O3A 0.0366(6) 0.0200(4) 0.0475(6) -0.0029(4) -0.0122(5) -0.0011(4)
O4A 0.0430(6) 0.0479(6) 0.0367(5) -0.0234(5) -0.0222(5) 0.0017(5)
O5A 0.0323(5) 0.0299(4) 0.0322(5) -0.0196(4) -0.0049(4) -0.0009(4)
C20A 0.0302(6) 0.0274(5) 0.0293(6) -0.0121(5) -0.0056(5) -0.0026(5)
Cl1 0.0568(2) 0.03574(18) 0.04126(19) -0.01397(15) -0.01256(17) -0.00780(16)
Cl2 0.04000(19) 0.03353(16) 0.04310(19) -0.01809(14) -0.00549(15) -0.00860(14)
C21 0.0397(8) 0.0357(7) 0.0336(7) -0.0193(6) -0.0040(6) -0.0088(6)

loop_
_atom_type_symbol
_atom_type_description
_atom_type_scat_dispersion_real
_atom_type_scat_dispersion_imag
_atom_type_scat_source
C C 0.0033 0.0016 'International Tables Vol C Tables 4.2.6.8 and 6.1.1.4'
H H 0.0000 0.0000 'International Tables Vol C Tables 4.2.6.8 and 6.1.1.4'
Cl Cl 0.1484 0.1585 'International Tables Vol C Tables 4.2.6.8 and 6.1.1.4'
F F 0.0171 0.0103 'International Tables Vol C Tables 4.2.6.8 and 6.1.1.4'
N N 0.0061 0.0033 'International Tables Vol C Tables 4.2.6.8 and 6.1.1.4'
O O 0.0106 0.0060 'International Tables Vol C Tables 4.2.6.8 and 6.1.1.4'
S S 0.1246 0.1234 'International Tables Vol C Tables 4.2.6.8 and 6.1.1.4'

loop_
_geom_angle_atom_site_label_1
_geom_angle_atom_site_label_2
_geom_angle_atom_site_label_3
_geom_angle
N1B C1A C2A 106.74(9)
N2B C1A C2A 122.38(9)
N2B C1A N1B 130.87(10)
C1A C2A C3A 111.18(9)
O1B C2A C1A 101.02(8)
O1B C2A C3A 108.16(9)
C2A C3A C4A 110.92(9)
C3A C4A C5A 112.34(10)
C6A C5A C4A 110.12(9)
O1B C6A C5A 109.66(9)
O1B C6A N1B 101.24(8)
O2B C6A C5A 109.72(9)
O2B C6A O1B 111.78(9)
O2B C6A N1B 112.66(9)
N1B C6A C5A 111.54(9)
N1B C7A C8A 114.91(9)
C9A C8A C7A 108.31(9)
C10A C9A C8A 120.09(11)
C14A C9A C8A 121.26(11)
C14A C9A C10A 118.58(11)
C11A C10A C9A 121.16(12)
C12A C11A C10A 119.75(12)
C11A C12A C13A 119.85(12)
C12A C13A C14A 120.23(13)
C9A C14A C13A 120.42(12)
N2B C15A C16A 103.61(10)
C17A C16A C15A 103.74(11)
C16A C17A C18A 104.15(11)
N2B C18A C17A 103.01(10)
C6A O1B C2A 103.47(8)
C6A O2B C19A 116.29(9)
C1A N1B C6A 108.05(8)
C1A N1B C7A 131.48(9)
C7A N1B C6A 119.79(8)
C1A N2B C15A 127.62(9)
C1A N2B C18A 121.45(9)
C15A N2B C18A 110.88(9)
C6B O1A C2B 103.42(8)
C6B O2A C19B 116.17(10)
C1B N1A C6B 107.63(9)
C1B N1A C7B 132.09(9)
C7B N1A C6B 119.40(9)
C1B N2A C15B 127.01(9)
C1B N2A C18B 121.37(9)
C15B N2A C18B 111.53(8)
N1A C1B C2B 106.98(9)
N2A C1B N1A 130.71(10)
N2A C1B C2B 122.30(9)
O1A C2B C1B 100.69(8)
O1A C2B C3B 108.65(9)
C1B C2B C3B 111.43(9)
C2B C3B C4B 110.44(10)
C3B C4B C5B 112.45(11)
C6B C5B C4B 110.06(10)
O1A C6B N1A 101.45(8)
O1A C6B C5B 109.24(10)
O2A C6B O1A 111.14(10)
O2A C6B N1A 112.38(10)
O2A C6B C5B 110.40(10)
N1A C6B C5B 111.90(10)
N1A C7B C8B 114.57(9)
C9B C8B C7B 110.00(9)
C10B C9B C8B 119.70(11)
C14B C9B C8B 121.84(11)
C14B C9B C10B 118.46(10)
C11B C10B C9B 121.18(11)
C12B C11B C10B 119.76(11)
C13B C12B C11B 119.67(11)
C12B C13B C14B 120.29(12)
C9B C14B C13B 120.65(11)
N2A C15B C16B 103.48(9)
C17B C16B C15B 104.13(10)
C16B C17B C18B 103.92(10)
N2A C18B C17B 102.49(9)
O3B S1B C20B 103.81(7)
O4B S1B O3B 115.35(7)
O4B S1B O5B 114.65(7)
O4B S1B C20B 102.62(7)
O5B S1B O3B 114.98(6)
O5B S1B C20B 102.99(6)
F1B C20B S1B 111.32(11)
F2B C20B S1B 111.54(10)
F2B C20B F1B 106.80(12)
F2B C20B F3B 107.57(14)
F3B C20B S1B 111.54(10)
F3B C20B F1B 107.83(13)
O3A S1A O5A 114.48(7)
O3A S1A C20A 103.36(6)
O4A S1A O3A 115.34(7)
O4A S1A O5A 114.93(6)
O4A S1A C20A 102.70(7)
O5A S1A C20A 103.66(6)
F1A C20A S1A 111.51(9)
F1A C20A F3A 108.03(12)
F2A C20A S1A 111.29(10)
F2A C20A F1A 107.63(12)
F2A C20A F3A 106.50(11)
F3A C20A S1A 111.65(10)
Cl1 C21 Cl2 111.44(8)

loop_
_geom_bond_atom_site_label_1
_geom_bond_atom_site_label_2
_geom_bond_distance
C1A C2A 1.5156(15)
C1A N1B 1.3311(13)
C1A N2B 1.3032(13)
C2A C3A 1.5241(16)
C2A O1B 1.4371(13)
C3A C4A 1.5368(18)
C4A C5A 1.5384(18)
C5A C6A 1.5163(16)
C6A O1B 1.4095(13)
C6A O2B 1.3651(14)
C6A N1B 1.5076(14)
C7A C8A 1.5328(15)
C7A N1B 1.4668(13)
C8A C9A 1.5068(15)
C9A C10A 1.3934(16)
C9A C14A 1.3875(17)
C10A C11A 1.3836(17)
C11A C12A 1.381(2)
C12A C13A 1.386(2)
C13A C14A 1.3894(19)
C15A C16A 1.5186(18)
C15A N2B 1.4799(15)
C16A C17A 1.509(2)
C17A C18A 1.5148(19)
C18A N2B 1.4899(14)
C19A O2B 1.4423(16)
O1A C2B 1.4360(14)
O1A C6B 1.4116(15)
O2A C6B 1.3691(15)
O2A C19B 1.4379(18)
N1A C1B 1.3337(13)
N1A C6B 1.5095(14)
N1A C7B 1.4747(14)
N2A C1B 1.2964(13)
N2A C15B 1.4806(14)
N2A C18B 1.4924(14)
C1B C2B 1.5211(14)
C2B C3B 1.5240(17)
C3B C4B 1.5329(18)
C4B C5B 1.5389(19)
C5B C6B 1.5135(18)
C7B C8B 1.5325(16)
C8B C9B 1.5117(15)
C9B C10B 1.3917(16)
C9B C14B 1.3901(17)
C10B C11B 1.3907(16)
C11B C12B 1.3876(18)
C12B C13B 1.3849(19)
C13B C14B 1.3929(17)
C15B C16B 1.5225(17)
C16B C17B 1.519(2)
C17B C18B 1.5195(17)
S1B O3B 1.4414(10)
S1B O4B 1.4340(10)
S1B O5B 1.4388(9)
S1B C20B 1.8205(14)
F1B C20B 1.3319(17)
F2B C20B 1.3283(18)
F3B C20B 1.3283(18)
S1A O3A 1.4360(10)
S1A O4A 1.4334(10)
S1A O5A 1.4422(9)
S1A C20A 1.8281(14)
F1A C20A 1.3282(16)
F2A C20A 1.3272(16)
F3A C20A 1.3289(16)
Cl1 C21 1.7590(16)
Cl2 C21 1.7637(15)

loop_
_geom_torsion_atom_site_label_1
_geom_torsion_atom_site_label_2
_geom_torsion_atom_site_label_3
_geom_torsion_atom_site_label_4
_geom_torsion
C1A C2A C3A C4A -52.00(12)
C1A C2A O1B C6A 42.08(10)
C2A C1A N1B C6A -0.34(11)
C2A C1A N1B C7A -170.67(10)
C2A C1A N2B C15A -179.03(11)
C2A C1A N2B C18A -1.85(16)
C2A C3A C4A C5A -40.80(14)
C3A C2A O1B C6A -74.74(10)
C3A C4A C5A C6A 40.23(14)
C4A C5A C6A O1B -58.67(12)
C4A C5A C6A O2B 178.20(10)
C4A C5A C6A N1B 52.64(12)
C5A C6A O1B C2A 75.74(10)
C5A C6A O2B C19A 176.08(10)
C5A C6A N1B C1A -90.19(10)
C5A C6A N1B C7A 81.48(12)
C7A C8A C9A C10A -88.70(13)
C7A C8A C9A C14A 88.02(13)
C8A C7A N1B C1A 74.75(14)
C8A C7A N1B C6A -94.65(12)
C8A C9A C10A C11A 178.18(11)
C8A C9A C14A C13A -177.29(12)
C9A C10A C11A C12A -0.85(19)
C10A C9A C14A C13A -0.52(19)
C10A C11A C12A C13A -0.5(2)
C11A C12A C13A C14A 1.4(2)
C12A C13A C14A C9A -0.8(2)
C14A C9A C10A C11A 1.37(18)
C15A C16A C17A C18A -38.95(16)
C16A C15A N2B C1A 166.56(11)
C16A C15A N2B C18A -10.87(14)
C16A C17A C18A N2B 31.59(15)
C17A C18A N2B C1A 169.58(11)
C17A C18A N2B C15A -12.80(13)
O1B C2A C3A C4A 58.05(12)
O1B C6A O2B C19A 54.20(13)
O1B C6A N1B C1A 26.37(11)
O1B C6A N1B C7A -161.96(9)
O2B C6A O1B C2A -162.35(9)
O2B C6A N1B C1A 145.90(9)
O2B C6A N1B C7A -42.43(13)
N1B C1A C2A C3A 89.32(10)
N1B C1A C2A O1B -25.26(11)
N1B C1A N2B C15A 2.20(19)
N1B C1A N2B C18A 179.38(11)
N1B C6A O1B C2A -42.20(10)
N1B C6A O2B C19A -59.01(12)
N1B C7A C8A C9A 178.44(9)
N2B C1A C2A C3A -89.71(12)
N2B C1A C2A O1B 155.72(10)
N2B C1A N1B C6A 178.57(11)
N2B C1A N1B C7A 8.24(19)
N2B C15A C16A C17A 30.35(15)
O1A C2B C3B C4B -57.94(12)
N1A C1B C2B O1A 25.83(11)
N1A C1B C2B C3B -89.23(11)
N1A C7B C8B C9B -167.17(10)
N2A C1B C2B O1A -154.62(10)
N2A C1B C2B C3B 90.31(13)
N2A C15B C16B C17B -28.24(13)
C1B N1A C6B O1A -26.22(11)
C1B N1A C6B O2A -145.00(10)
C1B N1A C6B C5B 90.12(11)
C1B N1A C7B C8B -74.81(15)
C1B N2A C15B C16B -168.80(11)
C1B N2A C18B C17B -167.52(10)
C1B C2B C3B C4B 52.11(13)
C2B O1A C6B O2A 162.27(9)
C2B O1A C6B N1A 42.61(10)
C2B O1A C6B C5B -75.67(11)
C2B C3B C4B C5B 41.09(14)
C3B C4B C5B C6B -41.28(14)
C4B C5B C6B O1A 59.34(13)
C4B C5B C6B O2A -178.15(10)
C4B C5B C6B N1A -52.18(13)
C6B O1A C2B C1B -42.47(10)
C6B O1A C2B C3B 74.66(11)
C6B N1A C1B N2A -179.59(11)
C6B N1A C1B C2B -0.10(12)
C6B N1A C7B C8B 92.97(12)
C7B N1A C1B N2A -10.7(2)
C7B N1A C1B C2B 168.75(11)
C7B N1A C6B O1A 163.26(9)
C7B N1A C6B O2A 44.48(14)
C7B N1A C6B C5B -80.40(13)
C7B C8B C9B C10B 86.96(13)
C7B C8B C9B C14B -92.48(14)
C8B C9B C10B C11B -179.38(11)
C8B C9B C14B C13B 179.23(11)
C9B C10B C11B C12B 0.11(18)
C10B C9B C14B C13B -0.22(18)
C10B C11B C12B C13B -0.15(18)
C11B C12B C13B C14B 0.02(19)
C12B C13B C14B C9B 0.17(19)
C14B C9B C10B C11B 0.08(17)
C15B N2A C1B N1A -1.56(19)
C15B N2A C1B C2B 179.02(10)
C15B N2A C18B C17B 15.71(13)
C15B C16B C17B C18B 38.60(14)
C16B C17B C18B N2A -32.87(13)
C18B N2A C1B N1A -177.79(11)
C18B N2A C1B C2B 2.79(16)
C18B N2A C15B C16B 7.74(13)
C19B O2A C6B O1A -51.32(15)
C19B O2A C6B N1A 61.60(15)
C19B O2A C6B C5B -172.70(12)
O3B S1B C20B F1B -59.79(12)
O3B S1B C20B F2B -178.99(11)
O3B S1B C20B F3B 60.70(13)
O4B S1B C20B F1B 60.66(12)
O4B S1B C20B F2B -58.54(12)
O4B S1B C20B F3B -178.85(12)
O5B S1B C20B F1B -179.99(10)
O5B S1B C20B F2B 60.82(12)
O5B S1B C20B F3B -59.50(13)
O3A S1A C20A F1A 60.67(12)
O3A S1A C20A F2A -179.13(10)
O3A S1A C20A F3A -60.28(11)
O4A S1A C20A F1A -59.62(11)
O4A S1A C20A F2A 60.57(11)
O4A S1A C20A F3A 179.43(10)
O5A S1A C20A F1A -179.58(10)
O5A S1A C20A F2A -59.39(11)
O5A S1A C20A F3A 59.46(11)
